data_7031301
loop_
_publ_author_name
'Karmel, Isabell S. R.'
'Elkin, Tatyana'
'Fridman, Natalia'
'Eisen, Moris S.'

_publ_section_title
;
 Dimethylsilyl bis(amidinate)actinide complexes: synthesis and reactivity
 towards oxygen containing substrates.
;
_journal_issue 29
_journal_name_full 'Dalton transactions (Cambridge, England : 2003)'
_journal_page_first 11376
_journal_page_last 11387
_journal_paper_doi 10.1039/c4dt01361a
_journal_volume 43
_journal_year 2014
_chemical_formula_sum 'C35 H39 Cl4 N5 Si U'
_chemical_formula_weight 937.63
_chemical_name_common 'Moris-362 (Sara)'
_chemical_name_systematic
; 
 ? 
;
_space_group_IT_number 15
_symmetry_cell_setting monoclinic
_symmetry_space_group_name_Hall '-C 2yc'
_symmetry_space_group_name_H-M 'C 1 2/c 1'
_atom_sites_solution_hydrogens geom
_atom_sites_solution_primary direct
_atom_sites_solution_secondary difmap
_audit_creation_method SHELXL-97
_cell_angle_alpha 90.00
_cell_angle_beta 93.3560(10)
_cell_angle_gamma 90.00
_cell_formula_units_Z 4
_cell_length_a 12.2835(4)
_cell_length_b 14.8751(5)
_cell_length_c 23.0777(8)
_cell_measurement_reflns_used 120
_cell_measurement_temperature 250(2)
_cell_measurement_theta_max 19.826
_cell_measurement_theta_min 2.158
_cell_volume 4209.5(2)
_computing_cell_refinement 'APEX2 v2010.7-0 (Bruker AXS)'
_computing_data_collection 'Bruker Instrument Service v2010.7.0.0'
_computing_data_reduction 'SAINT V7.68A (Bruker AXS, 2009)'
_computing_molecular_graphics 'Mercury  2.4'
_computing_structure_refinement 'SHELXL-97 (Sheldrick, 2008)'
_computing_structure_solution 'SHELXS-97 (Sheldrick, 2008)'
_diffrn_ambient_temperature 250(2)
_diffrn_detector_area_resol_mean 8.333
_diffrn_measured_fraction_theta_full 0.997
_diffrn_measured_fraction_theta_max 0.997
_diffrn_measurement_device_type 'Bruker APEX2 DUO'
_diffrn_measurement_method \w-scans
_diffrn_radiation_monochromator graphite
_diffrn_radiation_source 'fine-focus sealed tube'
_diffrn_radiation_type MoK\a
_diffrn_radiation_wavelength 0.71073
_diffrn_reflns_av_R_equivalents 0.0339
_diffrn_reflns_av_sigmaI/netI 0.0240
_diffrn_reflns_limit_h_max 15
_diffrn_reflns_limit_h_min -15
_diffrn_reflns_limit_k_max 18
_diffrn_reflns_limit_k_min -18
_diffrn_reflns_limit_l_max 28
_diffrn_reflns_limit_l_min -28
_diffrn_reflns_number 27898
_diffrn_reflns_theta_full 26.42
_diffrn_reflns_theta_max 26.42
_diffrn_reflns_theta_min 1.77
_diffrn_standards_interval_count 0
_diffrn_standards_interval_time 0
_diffrn_standards_number 0
_exptl_absorpt_coefficient_mu 4.166
_exptl_absorpt_correction_T_max 0.7106
_exptl_absorpt_correction_T_min 0.2717
_exptl_absorpt_correction_type multi-scan
_exptl_absorpt_process_details 'SADABS V2008/1 (Bruker AXS)'
_exptl_crystal_colour 'pale yellow'
_exptl_crystal_density_diffrn 1.479
_exptl_crystal_density_method 'not measured'
_exptl_crystal_description plate
_exptl_crystal_F_000 1832
_exptl_crystal_size_max 0.42
_exptl_crystal_size_mid 0.13
_exptl_crystal_size_min 0.09
_refine_diff_density_max 1.482
_refine_diff_density_min -0.895
_refine_diff_density_rms 0.134
_refine_ls_extinction_method none
_refine_ls_goodness_of_fit_ref 1.163
_refine_ls_hydrogen_treatment constr
_refine_ls_matrix_type full
_refine_ls_number_parameters 184
_refine_ls_number_reflns 4304
_refine_ls_number_restraints 0
_refine_ls_restrained_S_all 1.163
_refine_ls_R_factor_all 0.0466
_refine_ls_R_factor_gt 0.0427
_refine_ls_shift/su_max 0.000
_refine_ls_shift/su_mean 0.000
_refine_ls_structure_factor_coef Fsqd
_refine_ls_weighting_details 'calc w=1/[\s^2^(Fo^2^)+(0.0591P)^2^+23.2630P] where P=(Fo^2^+2Fc^2^)/3'
_refine_ls_weighting_scheme calc
_refine_ls_wR_factor_gt 0.1112
_refine_ls_wR_factor_ref 0.1128
_reflns_number_gt 4058
_reflns_number_total 4304
_reflns_threshold_expression >2sigma(I)
_cod_data_source_file c4dt01361a2.cif
_cod_data_source_block Moris-361
_cod_depositor_comments
;
The following automatic conversions were performed:

'_symmetry_cell_setting' value 'Monoclinic' changed to 'monoclinic'
according to
/usr/data/users/saulius/crontab/automatic-downloads/rss-feeds/RSC/lib/dictionaries/cif_core.dic
dictionary named 'cif_core.dic' version 2.4.2 from 2011-04-26.

Automatic conversion script
Id: cif_fix_values 2281 2013-09-26 08:29:07Z andrius 

 Adding full bibliography for 7031298--7031301.cif.
;
_cod_original_sg_symbol_H-M 'C 2/c'
_cod_database_code 7031301

loop_
_symmetry_equiv_pos_as_xyz
'x, y, z'
'-x, y, -z+1/2'
'x+1/2, y+1/2, z'
'-x+1/2, y+1/2, -z+1/2'
'-x, -y, -z'
'x, -y, z-1/2'
'-x+1/2, -y+1/2, -z'
'x+1/2, -y+1/2, z-1/2'

loop_
_atom_site_label
_atom_site_type_symbol
_atom_site_fract_x
_atom_site_fract_y
_atom_site_fract_z
_atom_site_U_iso_or_equiv
_atom_site_adp_type
_atom_site_occupancy
_atom_site_symmetry_multiplicity
_atom_site_calc_flag
_atom_site_refinement_flags
U1 U 0.0000 0.461046(19) 0.2500 0.03142(12) Uani 1 2 d S
Cl1 Cl 0.21488(13) 0.48292(12) 0.26182(8) 0.0493(4) Uani 1 1 d .
Si1 Si 0.0000 0.23849(15) 0.2500 0.0324(5) Uani 1 2 d S
Cl2 Cl 0.00930(18) 0.50643(15) 0.36022(8) 0.0610(5) Uani 1 1 d .
N3 N 0.0000 0.6444(5) 0.2500 0.061(2) Uani 1 2 d S
C1 C 0.1208(4) 0.3022(4) 0.1628(2) 0.0315(11) Uani 1 1 d .
N1 N 0.0620(4) 0.3186(3) 0.2074(2) 0.0306(10) Uani 1 1 d .
N2 N 0.1946(5) 0.3622(4) 0.1477(2) 0.0454(13) Uani 1 1 d .
C2 C 0.1080(4) 0.2174(4) 0.1292(2) 0.0287(11) Uani 1 1 d .
C3 C 0.1819(5) 0.1475(4) 0.1374(3) 0.0406(13) Uani 1 1 d .
H3 H 0.2415 0.1537 0.1638 0.049 Uiso 1 1 d R
C7 C 0.0194(5) 0.2066(4) 0.0906(3) 0.0384(13) Uani 1 1 d .
H7 H -0.0312 0.2528 0.0855 0.046 Uiso 1 1 d R
C6 C 0.0045(6) 0.1270(5) 0.0591(3) 0.0481(16) Uani 1 1 d .
H6 H -0.0549 0.1205 0.0325 0.058 Uiso 1 1 d R
C9 C 0.3029(11) 0.4674(7) 0.0995(5) 0.109(5) Uani 1 1 d .
H9A H 0.3439 0.4802 0.0663 0.131 Uiso 1 1 d R
H9B H 0.3497 0.4721 0.1342 0.131 Uiso 1 1 d R
H9C H 0.2441 0.5097 0.1012 0.131 Uiso 1 1 d R
C5 C 0.0785(7) 0.0582(5) 0.0678(3) 0.0515(17) Uani 1 1 d .
H5 H 0.0693 0.0046 0.0474 0.062 Uiso 1 1 d R
C4 C 0.1663(6) 0.0686(5) 0.1069(3) 0.0499(16) Uani 1 1 d .
H4 H 0.2163 0.0220 0.1128 0.060 Uiso 1 1 d R
C8 C 0.2551(7) 0.3730(5) 0.0936(3) 0.064(2) Uani 1 1 d .
C10 C 0.1792(10) 0.3692(8) 0.0398(4) 0.098(4) Uani 1 1 d .
H10A H 0.2203 0.3742 0.0058 0.118 Uiso 1 1 d R
H10B H 0.1267 0.4169 0.0401 0.118 Uiso 1 1 d R
H10C H 0.1422 0.3123 0.0394 0.118 Uiso 1 1 d R
C11 C 0.3454(9) 0.3043(8) 0.0907(5) 0.102(4) Uani 1 1 d .
H11A H 0.3811 0.3130 0.0553 0.122 Uiso 1 1 d R
H11B H 0.3169 0.2442 0.0918 0.122 Uiso 1 1 d R
H11C H 0.3969 0.3132 0.1232 0.122 Uiso 1 1 d R
C12 C -0.1060(8) 0.1688(6) 0.2110(4) 0.077(3) Uani 1 1 d .
H12A H -0.0897 0.1062 0.2169 0.092 Uiso 1 1 d R
H12B H -0.1079 0.1823 0.1703 0.092 Uiso 1 1 d R
H12C H -0.1757 0.1821 0.2258 0.092 Uiso 1 1 d R
C13 C -0.0828(7) 0.6874(5) 0.2709(4) 0.064(2) Uani 1 1 d .
H13 H -0.1395 0.6522 0.2866 0.077 Uiso 1 1 d R
C14 C -0.0864(10) 0.7801(6) 0.2703(5) 0.088(3) Uani 1 1 d .
H14 H -0.1488 0.8110 0.2837 0.106 Uiso 1 1 d R
C15 C 0.0000 0.8254(10) 0.2500 0.114(6) Uani 1 2 d S
H15 H 0.0000 0.8900 0.2500 0.136 Uiso 1 2 d SR
C161 C 0.7855 0.3311(10) 0.0280 0.217(6) Uiso 0.50 1 d PR
C162 C 0.7101 0.2758(10) 0.0532 0.217(6) Uiso 0.50 1 d PR
C163 C 0.6746 0.1975(10) 0.0251 0.217(6) Uiso 0.50 1 d PR
C164 C 0.7145 0.1745(10) -0.0280 0.217(6) Uiso 0.50 1 d PR
C165 C 0.7899 0.2297(10) -0.0532 0.217(6) Uiso 0.50 1 d PR
C166 C 0.8254 0.3080(10) -0.0251 0.217(6) Uiso 0.50 1 d PR

loop_
_atom_site_aniso_label
_atom_site_aniso_U_11
_atom_site_aniso_U_22
_atom_site_aniso_U_33
_atom_site_aniso_U_23
_atom_site_aniso_U_13
_atom_site_aniso_U_12
U1 0.03673(17) 0.02681(17) 0.03124(17) 0.000 0.00650(11) 0.000
Cl1 0.0403(8) 0.0499(9) 0.0578(10) -0.0187(7) 0.0047(7) -0.0071(7)
Si1 0.0372(11) 0.0266(10) 0.0351(11) 0.000 0.0161(9) 0.000
Cl2 0.0787(13) 0.0662(11) 0.0389(9) -0.0126(8) 0.0093(8) -0.0049(10)
N3 0.086(6) 0.015(3) 0.081(6) 0.000 0.008(5) 0.000
C1 0.034(3) 0.032(3) 0.029(3) -0.002(2) 0.005(2) -0.007(2)
N1 0.032(2) 0.028(2) 0.033(2) -0.0020(19) 0.0130(18) -0.0062(19)
N2 0.054(3) 0.041(3) 0.044(3) -0.014(2) 0.027(2) -0.021(2)
C2 0.032(3) 0.030(3) 0.025(2) -0.003(2) 0.010(2) -0.006(2)
C3 0.046(3) 0.045(3) 0.031(3) -0.002(3) 0.001(2) 0.006(3)
C7 0.040(3) 0.036(3) 0.039(3) -0.001(2) 0.004(2) -0.003(2)
C6 0.054(4) 0.053(4) 0.037(3) -0.006(3) 0.000(3) -0.018(3)
C9 0.149(11) 0.090(7) 0.096(8) -0.026(6) 0.076(8) -0.084(7)
C5 0.083(5) 0.036(3) 0.037(3) -0.010(3) 0.009(3) -0.007(3)
C4 0.071(5) 0.035(3) 0.045(4) -0.003(3) 0.006(3) 0.014(3)
C8 0.079(5) 0.061(5) 0.057(4) -0.019(4) 0.047(4) -0.036(4)
C10 0.125(9) 0.126(9) 0.047(5) 0.000(5) 0.043(5) -0.048(7)
C11 0.102(8) 0.109(8) 0.103(8) -0.020(7) 0.073(7) -0.013(7)
C12 0.098(6) 0.077(6) 0.061(5) -0.022(4) 0.044(5) -0.058(5)
C13 0.073(5) 0.040(4) 0.079(5) -0.009(4) 0.014(4) 0.021(4)
C14 0.123(9) 0.049(5) 0.091(7) -0.005(5) -0.004(6) 0.032(6)
C15 0.19(2) 0.035(7) 0.119(14) 0.000 -0.001(14) 0.000

loop_
_atom_type_symbol
_atom_type_description
_atom_type_scat_dispersion_real
_atom_type_scat_dispersion_imag
_atom_type_scat_source
C C 0.0033 0.0016 'International Tables Vol C Tables 4.2.6.8 and 6.1.1.4'
H H 0.0000 0.0000 'International Tables Vol C Tables 4.2.6.8 and 6.1.1.4'
Cl Cl 0.1484 0.1585 'International Tables Vol C Tables 4.2.6.8 and 6.1.1.4'
N N 0.0061 0.0033 'International Tables Vol C Tables 4.2.6.8 and 6.1.1.4'
Si Si 0.0817 0.0704 'International Tables Vol C Tables 4.2.6.8 and 6.1.1.4'
U U -9.6767 9.6646 'International Tables Vol C Tables 4.2.6.8 and 6.1.1.4'

loop_
_geom_angle_atom_site_label_1
_geom_angle_atom_site_label_2
_geom_angle_atom_site_label_3
_geom_angle
_geom_angle_site_symmetry_1
_geom_angle_site_symmetry_3
N1 U1 N1 62.2(2) 2 .
N1 U1 Cl2 80.35(12) 2 .
N1 U1 Cl2 127.43(12) . .
N1 U1 Cl2 127.42(12) 2 2
N1 U1 Cl2 80.34(12) . 2
Cl2 U1 Cl2 150.22(10) . 2
N1 U1 Cl1 79.57(11) 2 2
N1 U1 Cl1 113.00(11) . 2
Cl2 U1 Cl1 93.13(6) . 2
Cl2 U1 Cl1 83.25(6) 2 2
N1 U1 Cl1 113.00(11) 2 .
N1 U1 Cl1 79.57(11) . .
Cl2 U1 Cl1 83.26(6) . .
Cl2 U1 Cl1 93.13(6) 2 .
Cl1 U1 Cl1 165.93(8) 2 .
N1 U1 N3 148.90(10) 2 .
N1 U1 N3 148.90(10) . .
Cl2 U1 N3 75.11(5) . .
Cl2 U1 N3 75.11(5) 2 .
Cl1 U1 N3 82.97(4) 2 .
Cl1 U1 N3 82.97(4) . .
N1 U1 Si1 31.10(10) 2 .
N1 U1 Si1 31.10(10) . .
Cl2 U1 Si1 104.89(5) . .
Cl2 U1 Si1 104.89(5) 2 .
Cl1 U1 Si1 97.03(4) 2 .
Cl1 U1 Si1 97.03(4) . .
N3 U1 Si1 180.0 . .
N1 Si1 N1 94.0(3) 2 .
N1 Si1 C12 109.7(3) 2 .
N1 Si1 C12 115.1(3) . .
N1 Si1 C12 115.1(3) 2 2
N1 Si1 C12 109.7(3) . 2
C12 Si1 C12 112.1(7) . 2
N1 Si1 U1 47.00(16) 2 .
N1 Si1 U1 47.01(16) . .
C12 Si1 U1 124.0(4) . .
C12 Si1 U1 124.0(4) 2 .
C13 N3 C13 121.9(10) . .
C13 N3 U1 119.1(5) . .
C13 N3 U1 119.1(5) . .
N1 C1 N2 119.6(5) . .
N1 C1 C2 121.4(5) . .
N2 C1 C2 119.1(5) . .
C1 N1 Si1 126.3(4) . .
C1 N1 U1 131.8(4) . .
Si1 N1 U1 101.9(2) . .
C1 N2 C8 131.8(5) . .
C7 C2 C3 119.2(5) . .
C7 C2 C1 119.6(5) . .
C3 C2 C1 121.2(5) . .
C4 C3 C2 120.0(6) . .
C4 C3 H3 120.0 . .
C2 C3 H3 120.0 . .
C2 C7 C6 120.8(6) . .
C2 C7 H7 119.5 . .
C6 C7 H7 119.7 . .
C5 C6 C7 119.3(6) . .
C5 C6 H6 120.4 . .
C7 C6 H6 120.4 . .
C8 C9 H9A 109.2 . .
C8 C9 H9B 110.5 . .
H9A C9 H9B 109.5 . .
C8 C9 H9C 108.8 . .
H9A C9 H9C 109.5 . .
H9B C9 H9C 109.5 . .
C4 C5 C6 120.0(6) . .
C4 C5 H5 119.8 . .
C6 C5 H5 120.2 . .
C5 C4 C3 120.8(6) . .
C5 C4 H4 119.9 . .
C3 C4 H4 119.3 . .
N2 C8 C10 111.6(6) . .
N2 C8 C11 111.4(7) . .
C10 C8 C11 111.0(8) . .
N2 C8 C9 103.3(6) . .
C10 C8 C9 108.9(9) . .
C11 C8 C9 110.3(9) . .
C8 C10 H10A 109.9 . .
C8 C10 H10B 110.5 . .
H10A C10 H10B 109.5 . .
C8 C10 H10C 108.0 . .
H10A C10 H10C 109.5 . .
H10B C10 H10C 109.5 . .
C8 C11 H11A 108.6 . .
C8 C11 H11B 111.0 . .
H11A C11 H11B 109.5 . .
C8 C11 H11C 108.9 . .
H11A C11 H11C 109.5 . .
H11B C11 H11C 109.5 . .
Si1 C12 H12A 109.8 . .
Si1 C12 H12B 109.5 . .
H12A C12 H12B 109.5 . .
Si1 C12 H12C 109.1 . .
H12A C12 H12C 109.5 . .
H12B C12 H12C 109.5 . .
N3 C13 C14 120.4(9) . .
N3 C13 H13 117.8 . .
C14 C13 H13 121.8 . .
C15 C14 C13 118.2(11) . .
C15 C14 H14 121.8 . .
C13 C14 H14 120.0 . .
C14 C15 C14 120.7(13) . .
C14 C15 H15 119.6 . .
C14 C15 H15 119.6 . .
C164 C161 C166 75.7 7_655 .
C164 C161 C162 53.8 7_655 .
C166 C161 C162 120.0 . .
C164 C161 C163 72.4(11) 7_655 7_655
C166 C161 C163 3.3(11) . 7_655
C162 C161 C163 117.2(10) . 7_655
C164 C161 C165 51.2(9) 7_655 7_655
C166 C161 C165 117.9(7) . 7_655
C162 C161 C165 2.7(9) . 7_655
C163 C161 C165 115.1(17) 7_655 7_655
C165 C162 C164 123.4(10) 7_655 7_655
C165 C162 C163 33.1 7_655 .
C164 C162 C163 117.8(8) 7_655 .
C165 C162 C161 126.2 7_655 .
C164 C162 C161 2.9(10) 7_655 .
C163 C162 C161 120.0 . .
C165 C162 C166 31.3(6) 7_655 7_655
C164 C162 C166 118.3(6) 7_655 7_655
C163 C162 C166 1.8(6) . 7_655
C161 C162 C166 120.6(2) . 7_655
C166 C163 C165 145.0(7) 7_655 7_655
C166 C163 C162 146.9 7_655 .
C165 C163 C162 2.0(7) 7_655 .
C166 C163 C164 75.7 7_655 .
C165 C163 C164 120.7(2) 7_655 .
C162 C163 C164 120.0 . .
C166 C163 C161 72.5(11) 7_655 7_655
C165 C163 C161 123.4(11) 7_655 7_655
C162 C163 C161 122.8(9) . 7_655
C164 C163 C161 3.3(11) . 7_655
C161 C164 C162 123.4(10) 7_655 7_655
C161 C164 C166 100.9(12) 7_655 7_655
C162 C164 C166 125.0(17) 7_655 7_655
C161 C164 C165 126.3 7_655 .
C162 C164 C165 2.8(10) 7_655 .
C166 C164 C165 122.8(10) 7_655 .
C161 C164 C163 104.2 7_655 .
C162 C164 C163 122.2(8) 7_655 .
C166 C164 C163 3.3(12) 7_655 .
C165 C164 C163 120.0 . .
C162 C165 C163 145.0(7) 7_655 7_655
C162 C165 C164 53.8 7_655 .
C163 C165 C164 119.3(3) 7_655 .
C162 C165 C166 146.9 7_655 .
C163 C165 C166 2.0(7) 7_655 .
C164 C165 C166 120.0 . .
C162 C165 C161 51.1(9) 7_655 7_655
C163 C165 C161 121.3(4) 7_655 7_655
C164 C165 C161 2.7(9) . 7_655
C166 C165 C161 122.0(7) . 7_655
C163 C166 C164 100.9(12) 7_655 7_655
C163 C166 C161 104.3 7_655 .
C164 C166 C161 3.4(12) 7_655 .
C163 C166 C165 33.1 7_655 .
C164 C166 C165 117.1(10) 7_655 .
C161 C166 C165 120.0 . .
C163 C166 C162 31.3(6) 7_655 7_655
C164 C166 C162 116.4(13) 7_655 7_655
C161 C166 C162 119.3(2) . 7_655
C165 C166 C162 1.8(6) . 7_655

loop_
_geom_bond_atom_site_label_1
_geom_bond_atom_site_label_2
_geom_bond_distance
_geom_bond_site_symmetry_2
U1 N1 2.474(5) 2
U1 N1 2.475(5) .
U1 Cl2 2.6277(17) .
U1 Cl2 2.6277(17) 2
U1 Cl1 2.6575(16) 2
U1 Cl1 2.6576(16) .
U1 N3 2.727(7) .
U1 Si1 3.311(2) .
Si1 N1 1.747(5) 2
Si1 N1 1.747(5) .
Si1 C12 1.855(8) .
Si1 C12 1.855(8) 2
N3 C13 1.317(8) .
N3 C13 1.317(8) .
N3 U1 2.727(7) .
C1 N1 1.315(7) .
C1 N2 1.333(7) .
C1 C2 1.484(7) .
N2 C8 1.499(8) .
C2 C7 1.374(8) .
C2 C3 1.386(8) .
C3 C4 1.376(9) .
C3 H3 0.9300 .
C7 C6 1.396(9) .
C7 H7 0.9300 .
C6 C5 1.376(10) .
C6 H6 0.9301 .
C9 C8 1.525(10) .
C9 H9A 0.9599 .
C9 H9B 0.9599 .
C9 H9C 0.9600 .
C5 C4 1.373(11) .
C5 H5 0.9300 .
C4 H4 0.9300 .
C8 C10 1.510(14) .
C8 C11 1.512(14) .
C10 H10A 0.9600 .
C10 H10B 0.9601 .
C10 H10C 0.9600 .
C11 H11A 0.9599 .
C11 H11B 0.9600 .
C11 H11C 0.9602 .
C12 H12A 0.9600 .
C12 H12B 0.9599 .
C12 H12C 0.9600 .
C13 C14 1.380(12) .
C13 H13 0.9591 .
C14 C15 1.363(13) .
C14 H14 0.9606 .
C15 C14 1.363(13) .
C15 H15 0.9600 .
C161 C164 0.08(3) 7_655
C161 C166 1.3900 .
C161 C162 1.3900 .
C161 C163 1.413(9) 7_655
C161 C165 1.440(18) 7_655
C162 C165 0.08(3) 7_655
C162 C164 1.343(16) 7_655
C162 C163 1.3900 .
C162 C166 1.46(2) 7_655
C163 C166 0.08(3) 7_655
C163 C165 1.32(2) 7_655
C163 C164 1.3900 .
C163 C161 1.413(9) 7_655
C164 C161 0.08(3) 7_655
C164 C162 1.343(16) 7_655
C164 C166 1.372(5) 7_655
C164 C165 1.3900 .
C165 C162 0.08(3) 7_655
C165 C163 1.32(2) 7_655
C165 C166 1.3900 .
C165 C161 1.440(18) 7_655
C166 C163 0.08(3) 7_655
C166 C164 1.372(5) 7_655
C166 C162 1.46(2) 7_655
